data_2215719
loop_
_publ_author_name
'Rui-Xue Deng'
'Pu Liu'
'Wei-Yi Zhou'

_publ_section_title
;
 3,3'-Dimethoxy-4,4'-(propane-1,3-diyldioxy)dibenzoic acid
;
_journal_coeditor_code AT2410
_journal_issue 11
_journal_name_full 'Acta Crystallographica Section E'
_journal_page_first o4193
_journal_page_last o4193
_journal_paper_doi 10.1107/S1600536807047216
_journal_volume 63
_journal_year 2007
_chemical_formula_iupac 'C19 H20 O8'
_chemical_formula_moiety 'C19 H20 O8'
_chemical_formula_sum 'C19 H20 O8'
_chemical_formula_weight 376.35
_chemical_melting_point 512
_chemical_name_systematic
;
3,3'-Dimethoxy-4,4'-(propane-1,3-diyldioxy)dibenzoic acid
;
_space_group_IT_number 2
_symmetry_cell_setting triclinic
_symmetry_space_group_name_Hall '-P 1'
_symmetry_space_group_name_H-M 'P -1'
_atom_sites_solution_hydrogens geom
_atom_sites_solution_primary direct
_atom_sites_solution_secondary difmap
_cell_angle_alpha 93.744(4)
_cell_angle_beta 94.260(4)
_cell_angle_gamma 104.173(4)
_cell_formula_units_Z 2
_cell_length_a 4.8729(11)
_cell_length_b 7.9736(18)
_cell_length_c 23.604(6)
_cell_measurement_reflns_used 1045
_cell_measurement_temperature 294(2)
_cell_measurement_theta_max 26.03
_cell_measurement_theta_min 2.64
_cell_volume 883.4(4)
_computing_cell_refinement 'SMART (Bruker, 1997)'
_computing_data_collection 'SMART (Bruker, 1997)'
_computing_data_reduction 'SAINT (Bruker, 1997)'
_computing_molecular_graphics 'SHELXTL (Bruker, 1997)'
_computing_publication_material 'SHELXTL (Bruker, 1997)'
_computing_structure_refinement 'SHELXL97 (Sheldrick, 1997)'
_computing_structure_solution 'SHELXS97 (Sheldrick, 1997)'
_diffrn_ambient_temperature 294(2)
_diffrn_measured_fraction_theta_full 0.984
_diffrn_measured_fraction_theta_max 0.984
_diffrn_measurement_device_type 'Bruker SMART 1000 CCD area-detector'
_diffrn_measurement_method '\f and \w'
_diffrn_radiation_monochromator graphite
_diffrn_radiation_source 'fine-focus sealed tube'
_diffrn_radiation_type 'Mo K\a'
_diffrn_radiation_wavelength 0.71073
_diffrn_reflns_av_R_equivalents 0.0249
_diffrn_reflns_av_sigmaI/netI 0.0697
_diffrn_reflns_limit_h_max 4
_diffrn_reflns_limit_h_min -6
_diffrn_reflns_limit_k_max 9
_diffrn_reflns_limit_k_min -9
_diffrn_reflns_limit_l_max 28
_diffrn_reflns_limit_l_min -29
_diffrn_reflns_number 5097
_diffrn_reflns_theta_full 26.36
_diffrn_reflns_theta_max 26.36
_diffrn_reflns_theta_min 0.87
_diffrn_standards_decay_% 0
_diffrn_standards_interval_count 0
_diffrn_standards_interval_time 0
_diffrn_standards_number 0
_exptl_absorpt_coefficient_mu 0.111
_exptl_absorpt_correction_T_max 0.9912
_exptl_absorpt_correction_T_min 0.9824
_exptl_absorpt_correction_type multi-scan
_exptl_absorpt_process_details '(SADABS; Bruker, 1997)'
_exptl_crystal_colour colourless
_exptl_crystal_density_diffrn 1.415
_exptl_crystal_density_method 'not measured'
_exptl_crystal_description plate
_exptl_crystal_F_000 396
_exptl_crystal_size_max 0.16
_exptl_crystal_size_mid 0.12
_exptl_crystal_size_min 0.08
_refine_diff_density_max 0.205
_refine_diff_density_min -0.198
_refine_ls_goodness_of_fit_ref 0.993
_refine_ls_hydrogen_treatment constr
_refine_ls_matrix_type full
_refine_ls_number_parameters 248
_refine_ls_number_reflns 3537
_refine_ls_number_restraints 0
_refine_ls_restrained_S_all 0.993
_refine_ls_R_factor_all 0.1164
_refine_ls_R_factor_gt 0.0504
_refine_ls_shift/su_max 0.000
_refine_ls_shift/su_mean 0.000
_refine_ls_structure_factor_coef Fsqd
_refine_ls_weighting_details 'w = 1/[\s^2^(Fo^2^)+(0.0482P)^2^+0.2554P] where P=(Fo^2^+2Fc^2^)/3'
_refine_ls_weighting_scheme calc
_refine_ls_wR_factor_gt 0.1021
_refine_ls_wR_factor_ref 0.1352
_reflns_number_gt 1907
_reflns_number_total 3537
_reflns_threshold_expression I>2\s(I)
_cod_data_source_file at2410.cif
_cod_data_source_block I
_cod_original_cell_volume 883.4(3)
_cod_database_code 2215719
_cod_database_fobs_code 2215719

loop_
_symmetry_equiv_pos_as_xyz
'x, y, z'
'-x, -y, -z'

loop_
_atom_site_type_symbol
_atom_site_label
_atom_site_fract_x
_atom_site_fract_y
_atom_site_fract_z
_atom_site_U_iso_or_equiv
_atom_site_adp_type
_atom_site_calc_flag
_atom_site_refinement_flags
_atom_site_occupancy
O O1 1.3675(5) 1.0676(3) 0.43874(9) 0.0579(6) Uani d . 1
H H1 1.4940 1.0828 0.4649 0.087 Uiso calc R 1
O O2 1.1815(4) 0.8428(3) 0.48774(8) 0.0556(6) Uani d . 1
O O3 0.2594(5) 0.5435(3) 0.36351(8) 0.0546(6) Uani d . 1
O O4 0.2585(4) 0.7219(2) 0.27527(8) 0.0449(5) Uani d . 1
O O5 -0.1359(4) 1.0118(2) 0.17115(7) 0.0389(5) Uani d . 1
O O6 -0.3414(5) 1.2372(2) 0.22523(7) 0.0497(6) Uani d . 1
O O7 -0.8275(4) 1.5175(3) 0.07122(8) 0.0505(6) Uani d . 1
H H7 -0.9377 1.5530 0.0500 0.076 Uiso calc R 1
O O8 -0.8096(4) 1.3542(3) -0.00843(8) 0.0476(5) Uani d . 1
C C1 1.1723(7) 0.9327(4) 0.44555(12) 0.0441(7) Uani d . 1
C C2 0.9296(6) 0.8816(4) 0.40125(11) 0.0419(7) Uani d . 1
C C3 0.9210(6) 0.9787(4) 0.35512(11) 0.0432(7) Uani d . 1
H H3 1.0660 1.0776 0.3525 0.052 Uiso calc R 1
C C4 0.6972(6) 0.9293(4) 0.31276(11) 0.0426(7) Uani d . 1
H H4 0.6922 0.9957 0.2819 0.051 Uiso calc R 1
C C5 0.4823(6) 0.7825(4) 0.31606(11) 0.0379(7) Uani d . 1
C C6 0.4849(6) 0.6843(4) 0.36349(11) 0.0410(7) Uani d . 1
C C7 0.7098(7) 0.7356(4) 0.40541(11) 0.0438(7) Uani d . 1
H H7A 0.7141 0.6713 0.4368 0.053 Uiso calc R 1
C C8 0.2343(9) 0.4518(4) 0.41381(14) 0.0752(11) Uani d . 1
H H8A 0.3895 0.3982 0.4189 0.113 Uiso calc R 1
H H8B 0.0578 0.3642 0.4100 0.113 Uiso calc R 1
H H8C 0.2386 0.5317 0.4463 0.113 Uiso calc R 1
C C9 0.2334(6) 0.8329(4) 0.23078(11) 0.0405(7) Uani d . 1
H H9A 0.4022 0.8533 0.2103 0.049 Uiso calc R 1
H H9B 0.2139 0.9440 0.2469 0.049 Uiso calc R 1
C C10 -0.0230(6) 0.7462(3) 0.19106(11) 0.0401(7) Uani d . 1
H H10A -0.1880 0.7192 0.2126 0.048 Uiso calc R 1
H H10B 0.0028 0.6378 0.1740 0.048 Uiso calc R 1
C C11 -0.0767(6) 0.8586(3) 0.14434(11) 0.0408(7) Uani d . 1
H H11A 0.0891 0.8903 0.1232 0.049 Uiso calc R 1
H H11B -0.2370 0.7962 0.1180 0.049 Uiso calc R 1
C C12 -0.2660(5) 1.1086(3) 0.13794(11) 0.0332(6) Uani d . 1
C C13 -0.2889(6) 1.0933(3) 0.07897(11) 0.0378(7) Uani d . 1
H H13 -0.2030 1.0179 0.0595 0.045 Uiso calc R 1
C C14 -0.4406(6) 1.1908(3) 0.04883(11) 0.0386(7) Uani d . 1
H H14 -0.4568 1.1795 0.0092 0.046 Uiso calc R 1
C C15 -0.5676(5) 1.3045(3) 0.07725(11) 0.0350(6) Uani d . 1
C C16 -0.5356(6) 1.3250(3) 0.13690(11) 0.0363(7) Uani d . 1
H H16 -0.6171 1.4033 0.1562 0.044 Uiso calc R 1
C C17 -0.3841(6) 1.2299(3) 0.16731(10) 0.0347(6) Uani d . 1
C C18 -0.7436(6) 1.3963(3) 0.04375(12) 0.0374(7) Uani d . 1
C C19 -0.4814(8) 1.3418(4) 0.25887(12) 0.0677(11) Uani d . 1
H H19A -0.4077 1.4619 0.2530 0.102 Uiso calc R 1
H H19B -0.4482 1.3251 0.2985 0.102 Uiso calc R 1
H H19C -0.6820 1.3082 0.2476 0.102 Uiso calc R 1

loop_
_atom_site_aniso_label
_atom_site_aniso_U_11
_atom_site_aniso_U_22
_atom_site_aniso_U_33
_atom_site_aniso_U_12
_atom_site_aniso_U_13
_atom_site_aniso_U_23
O1 0.0599(15) 0.0580(14) 0.0537(14) 0.0173(12) -0.0168(11) 0.0046(11)
O2 0.0698(15) 0.0620(14) 0.0390(12) 0.0269(12) -0.0092(11) 0.0106(11)
O3 0.0666(15) 0.0452(12) 0.0504(13) 0.0107(11) -0.0021(11) 0.0133(10)
O4 0.0524(13) 0.0423(11) 0.0416(12) 0.0164(10) -0.0068(10) 0.0100(9)
O5 0.0462(12) 0.0398(11) 0.0343(10) 0.0204(9) -0.0055(9) 0.0026(8)
O6 0.0782(15) 0.0501(12) 0.0278(10) 0.0310(11) -0.0003(10) 0.0019(9)
O7 0.0586(15) 0.0558(13) 0.0449(12) 0.0321(11) -0.0064(10) 0.0055(10)
O8 0.0520(13) 0.0617(13) 0.0338(11) 0.0253(11) -0.0035(10) 0.0056(10)
C1 0.053(2) 0.0454(19) 0.0386(17) 0.0252(17) -0.0026(15) -0.0010(14)
C2 0.0489(19) 0.0464(18) 0.0355(16) 0.0242(15) -0.0009(14) 0.0001(13)
C3 0.0466(19) 0.0475(18) 0.0380(17) 0.0170(15) 0.0011(14) 0.0053(14)
C4 0.052(2) 0.0465(18) 0.0333(16) 0.0204(16) 0.0000(14) 0.0073(13)
C5 0.0439(18) 0.0413(16) 0.0327(15) 0.0211(14) -0.0020(13) 0.0010(13)
C6 0.051(2) 0.0372(16) 0.0376(17) 0.0177(15) 0.0023(14) 0.0026(13)
C7 0.061(2) 0.0452(18) 0.0338(16) 0.0292(17) 0.0024(15) 0.0082(13)
C8 0.111(3) 0.053(2) 0.060(2) 0.014(2) 0.004(2) 0.0254(18)
C9 0.0412(18) 0.0460(17) 0.0377(16) 0.0174(14) -0.0025(13) 0.0093(13)
C10 0.0467(18) 0.0359(16) 0.0402(16) 0.0178(14) -0.0028(14) 0.0011(13)
C11 0.0451(18) 0.0413(16) 0.0376(16) 0.0180(14) -0.0047(13) -0.0027(13)
C12 0.0297(15) 0.0353(15) 0.0342(15) 0.0081(12) -0.0026(12) 0.0070(12)
C13 0.0388(17) 0.0441(16) 0.0334(16) 0.0161(14) 0.0028(13) 0.0033(13)
C14 0.0377(17) 0.0506(17) 0.0271(14) 0.0119(14) -0.0029(13) 0.0044(13)
C15 0.0316(16) 0.0383(15) 0.0358(16) 0.0103(13) 0.0001(12) 0.0054(12)
C16 0.0411(17) 0.0331(15) 0.0353(16) 0.0112(13) 0.0009(13) 0.0031(12)
C17 0.0408(17) 0.0341(15) 0.0293(15) 0.0094(13) 0.0016(13) 0.0046(12)
C18 0.0364(17) 0.0370(16) 0.0402(17) 0.0120(13) -0.0002(14) 0.0066(13)
C19 0.120(3) 0.056(2) 0.0395(18) 0.042(2) 0.020(2) 0.0039(16)

loop_
_atom_type_symbol
_atom_type_description
_atom_type_scat_dispersion_real
_atom_type_scat_dispersion_imag
_atom_type_scat_source
C C 0.0033 0.0016
; International Tables
Vol. C, Tables 4.2.6.8 and 6.1.1.4
;
H H 0.0000 0.0000
; International Tables
Vol. C, Tables 4.2.6.8 and 6.1.1.4
;
O O 0.0106 0.0060
; International Tables
Vol. C, Tables 4.2.6.8 and 6.1.1.4
;

loop_
_geom_angle_atom_site_label_1
_geom_angle_atom_site_label_2
_geom_angle_atom_site_label_3
_geom_angle
C1 O1 H1 109.5
C6 O3 C8 117.7(2)
C5 O4 C9 116.2(2)
C12 O5 C11 117.88(19)
C17 O6 C19 118.7(2)
C18 O7 H7 109.5
O2 C1 O1 122.9(3)
O2 C1 C2 120.0(3)
O1 C1 C2 117.1(3)
C3 C2 C7 119.6(3)
C3 C2 C1 119.9(3)
C7 C2 C1 120.5(3)
C2 C3 C4 120.2(3)
C2 C3 H3 119.9
C4 C3 H3 119.9
C5 C4 C3 120.4(3)
C5 C4 H4 119.8
C3 C4 H4 119.8
O4 C5 C4 124.1(2)
O4 C5 C6 115.9(3)
C4 C5 C6 120.0(3)
O3 C6 C7 125.5(3)
O3 C6 C5 115.6(3)
C7 C6 C5 118.8(3)
C6 C7 C2 120.9(3)
C6 C7 H7A 119.5
C2 C7 H7A 119.5
O3 C8 H8A 109.5
O3 C8 H8B 109.5
H8A C8 H8B 109.5
O3 C8 H8C 109.5
H8A C8 H8C 109.5
H8B C8 H8C 109.5
O4 C9 C10 108.4(2)
O4 C9 H9A 110.0
C10 C9 H9A 110.0
O4 C9 H9B 110.0
C10 C9 H9B 110.0
H9A C9 H9B 108.4
C9 C10 C11 112.2(2)
C9 C10 H10A 109.2
C11 C10 H10A 109.2
C9 C10 H10B 109.2
C11 C10 H10B 109.2
H10A C10 H10B 107.9
O5 C11 C10 107.4(2)
O5 C11 H11A 110.2
C10 C11 H11A 110.2
O5 C11 H11B 110.2
C10 C11 H11B 110.2
H11A C11 H11B 108.5
O5 C12 C13 124.3(2)
O5 C12 C17 115.9(2)
C13 C12 C17 119.8(2)
C12 C13 C14 120.0(3)
C12 C13 H13 120.0
C14 C13 H13 120.0
C15 C14 C13 120.6(2)
C15 C14 H14 119.7
C13 C14 H14 119.7
C14 C15 C16 119.5(2)
C14 C15 C18 118.9(2)
C16 C15 C18 121.6(2)
C17 C16 C15 120.4(2)
C17 C16 H16 119.8
C15 C16 H16 119.8
O6 C17 C16 125.7(2)
O6 C17 C12 114.7(2)
C16 C17 C12 119.6(2)
O8 C18 O7 122.9(2)
O8 C18 C15 120.4(2)
O7 C18 C15 116.7(2)
O6 C19 H19A 109.5
O6 C19 H19B 109.5
H19A C19 H19B 109.5
O6 C19 H19C 109.5
H19A C19 H19C 109.5
H19B C19 H19C 109.5

loop_
_geom_bond_atom_site_label_1
_geom_bond_atom_site_label_2
_geom_bond_distance
O1 C1 1.277(3)
O1 H1 0.8200
O2 C1 1.269(3)
O3 C6 1.365(3)
O3 C8 1.432(3)
O4 C5 1.369(3)
O4 C9 1.434(3)
O5 C12 1.363(3)
O5 C11 1.441(3)
O6 C17 1.363(3)
O6 C19 1.437(3)
O7 C18 1.294(3)
O7 H7 0.8200
O8 C18 1.252(3)
C1 C2 1.477(4)
C2 C3 1.380(4)
C2 C7 1.390(4)
C3 C4 1.386(4)
C3 H3 0.9300
C4 C5 1.377(4)
C4 H4 0.9300
C5 C6 1.408(4)
C6 C7 1.384(4)
C7 H7A 0.9300
C8 H8A 0.9600
C8 H8B 0.9600
C8 H8C 0.9600
C9 C10 1.495(4)
C9 H9A 0.9700
C9 H9B 0.9700
C10 C11 1.513(3)
C10 H10A 0.9700
C10 H10B 0.9700
C11 H11A 0.9700
C11 H11B 0.9700
C12 C13 1.383(3)
C12 C17 1.411(3)
C13 C14 1.390(3)
C13 H13 0.9300
C14 C15 1.383(4)
C14 H14 0.9300
C15 C16 1.399(3)
C15 C18 1.476(3)
C16 C17 1.379(3)
C16 H16 0.9300
C19 H19A 0.9600
C19 H19B 0.9600
C19 H19C 0.9600

loop_
_geom_hbond_atom_site_label_D
_geom_hbond_atom_site_label_H
_geom_hbond_atom_site_label_A
_geom_hbond_site_symmetry_A
_geom_hbond_distance_DH
_geom_hbond_distance_HA
_geom_hbond_distance_DA
_geom_hbond_angle_DHA
_geom_hbond_publ_flag
O1 H1 O2 2_876 0.82 1.81 2.618(3) 165.9 yes
O7 H7 O8 2_385 0.82 1.84 2.658(3) 174.4 yes

loop_
_geom_torsion_atom_site_label_1
_geom_torsion_atom_site_label_2
_geom_torsion_atom_site_label_3
_geom_torsion_atom_site_label_4
_geom_torsion
O2 C1 C2 C3 -179.4(2)
O1 C1 C2 C3 -0.1(4)
O2 C1 C2 C7 0.1(4)
O1 C1 C2 C7 179.5(3)
C7 C2 C3 C4 -1.0(4)
C1 C2 C3 C4 178.5(2)
C2 C3 C4 C5 -0.4(4)
C9 O4 C5 C4 -8.3(4)
C9 O4 C5 C6 171.9(2)
C3 C4 C5 O4 -177.9(2)
C3 C4 C5 C6 1.8(4)
C8 O3 C6 C7 7.6(4)
C8 O3 C6 C5 -172.6(2)
O4 C5 C6 O3 -1.7(3)
C4 C5 C6 O3 178.5(2)
O4 C5 C6 C7 178.0(2)
C4 C5 C6 C7 -1.7(4)
O3 C6 C7 C2 -180.0(3)
C5 C6 C7 C2 0.3(4)
C3 C2 C7 C6 1.1(4)
C1 C2 C7 C6 -178.5(2)
C5 O4 C9 C10 -179.4(2)
O4 C9 C10 C11 176.8(2)
C12 O5 C11 C10 -162.3(2)
C9 C10 C11 O5 -63.3(3)
C11 O5 C12 C13 -14.9(4)
C11 O5 C12 C17 164.6(2)
O5 C12 C13 C14 176.1(2)
C17 C12 C13 C14 -3.3(4)
C12 C13 C14 C15 0.5(4)
C13 C14 C15 C16 1.9(4)
C13 C14 C15 C18 -175.7(2)
C14 C15 C16 C17 -1.5(4)
C18 C15 C16 C17 176.1(2)
C19 O6 C17 C16 5.1(4)
C19 O6 C17 C12 -172.9(3)
C15 C16 C17 O6 -179.2(2)
C15 C16 C17 C12 -1.3(4)
O5 C12 C17 O6 2.4(3)
C13 C12 C17 O6 -178.2(2)
O5 C12 C17 C16 -175.8(2)
C13 C12 C17 C16 3.7(4)
C14 C15 C18 O8 9.9(4)
C16 C15 C18 O8 -167.6(2)
C14 C15 C18 O7 -171.3(2)
C16 C15 C18 O7 11.2(4)

loop_
_cod_related_entry_id
_cod_related_entry_database
_cod_related_entry_code
1 ChemSpider 9307672
